data_7244545
loop_
_publ_author_name
'Sengoden, Mani'
'Bhat, Gulzar A.'
'Darensbourg, Donald J.'

_publ_section_title
;
 Explorations into the sustainable synthesis of cyclic and polymeric
 carbonates and thiocarbonates from eugenol-derived monomers and their
 reactions with CO2, COS, or CS2
;
_journal_issue 6
_journal_name_full 'Green Chemistry'
_journal_page_first 2535
_journal_page_last 2541
_journal_paper_doi 10.1039/D2GC00327A
_journal_volume 24
_journal_year 2022
_chemical_absolute_configuration unk
_chemical_formula_moiety 'C15 H20 O3 S'
_chemical_formula_sum 'C15 H20 O3 S'
_chemical_formula_weight 280.37
_space_group_crystal_system orthorhombic
_space_group_IT_number 29
_space_group_name_Hall 'P 2c -2ac'
_space_group_name_H-M_alt 'P c a 21'
_atom_sites_solution_hydrogens geom
_atom_sites_solution_primary dual
_audit_block_doi 10.5517/ccdc.csd.cc29yg80
_audit_creation_date 2021-10-07
_audit_creation_method
;
Olex2 1.5
(compiled 2021.08.20 svn.r13c46975 for OlexSys, GUI svn.r6405)
;
_audit_update_record
;
2022-01-20 deposited with the CCDC.	2022-02-18 downloaded from the CCDC.
;
_cell_angle_alpha 90
_cell_angle_beta 90
_cell_angle_gamma 90
_cell_formula_units_Z 8
_cell_length_a 21.6035(6)
_cell_length_b 7.9904(2)
_cell_length_c 16.8357(5)
_cell_measurement_reflns_used 9601
_cell_measurement_temperature 110.00
_cell_measurement_theta_max 27.495
_cell_measurement_theta_min 2.975
_cell_volume 2906.19(14)
_computing_cell_refinement 'SAINT V8.38A (Bruker, 2018)'
_computing_data_reduction 'SAINT V8.38A (Bruker, 2018)'
_computing_molecular_graphics 'Olex2 1.5 (Dolomanov et al., 2009)'
_computing_publication_material 'Olex2 1.5 (Dolomanov et al., 2009)'
_computing_structure_refinement 'SHELXL 2018/3 (Sheldrick, 2015)'
_computing_structure_solution 'SHELXT  (Sheldrick, 2015)'
_diffrn_ambient_temperature 110.00
_diffrn_measured_fraction_theta_full 1.000
_diffrn_measured_fraction_theta_max 0.999
_diffrn_measurement_device_type 'Bruker Quest (PHOTON III)'
_diffrn_measurement_method '\f and \w scans'
_diffrn_radiation_type MoK\a
_diffrn_radiation_wavelength 0.71073
_diffrn_reflns_av_R_equivalents 0.0666
_diffrn_reflns_av_unetI/netI 0.0311
_diffrn_reflns_Laue_measured_fraction_full 1.000
_diffrn_reflns_Laue_measured_fraction_max 0.999
_diffrn_reflns_limit_h_max 28
_diffrn_reflns_limit_h_min -28
_diffrn_reflns_limit_k_max 10
_diffrn_reflns_limit_k_min -10
_diffrn_reflns_limit_l_max 21
_diffrn_reflns_limit_l_min -21
_diffrn_reflns_number 159949
_diffrn_reflns_point_group_measured_fraction_full 0.999
_diffrn_reflns_point_group_measured_fraction_max 0.999
_diffrn_reflns_theta_full 25.242
_diffrn_reflns_theta_max 27.516
_diffrn_reflns_theta_min 1.885
_diffrn_source_current 1.0
_diffrn_source_power 0.05
_diffrn_source_voltage 50.0
_diffrn_standards_number 0
_exptl_absorpt_coefficient_mu 0.224
_exptl_absorpt_correction_T_max 0.3787
_exptl_absorpt_correction_T_min 0.3348
_exptl_absorpt_correction_type multi-scan
_exptl_absorpt_process_details
;
SADABS-2016/2 (Bruker,2016/2) was used for absorption correction.
wR2(int) was 0.1808 before and 0.0897 after correction.
The Ratio of minimum to maximum transmission is 0.8841.
The \l/2 correction factor is Not present.
;
_exptl_crystal_colour colourless
_exptl_crystal_colour_primary colourless
_exptl_crystal_density_diffrn 1.282
_exptl_crystal_description block
_exptl_crystal_F_000 1200
_exptl_crystal_size_max 0.492
_exptl_crystal_size_mid 0.457
_exptl_crystal_size_min 0.247
_refine_diff_density_max 0.404
_refine_diff_density_min -0.464
_refine_diff_density_rms 0.094
_refine_ls_abs_structure_details
;
 Flack x determined using 2763 quotients [(I+)-(I-)]/[(I+)+(I-)]
 (Parsons, Flack and Wagner, Acta Cryst. B69 (2013) 249-259).
;
_refine_ls_abs_structure_Flack 0.48(11)
_refine_ls_extinction_method none
_refine_ls_goodness_of_fit_ref 1.070
_refine_ls_hydrogen_treatment constr
_refine_ls_matrix_type full
_refine_ls_number_parameters 368
_refine_ls_number_reflns 6672
_refine_ls_number_restraints 273
_refine_ls_restrained_S_all 1.070
_refine_ls_R_factor_all 0.0599
_refine_ls_R_factor_gt 0.0555
_refine_ls_shift/su_max 0.000
_refine_ls_shift/su_mean 0.000
_refine_ls_structure_factor_coef Fsqd
_refine_ls_weighting_details 'w=1/[\s^2^(Fo^2^)+(0.0782P)^2^+3.0665P] where P=(Fo^2^+2Fc^2^)/3'
_refine_ls_weighting_scheme calc
_refine_ls_wR_factor_gt 0.1589
_refine_ls_wR_factor_ref 0.1629
_reflns_Friedel_coverage 0.932
_reflns_Friedel_fraction_full 0.999
_reflns_Friedel_fraction_max 0.999
_reflns_number_gt 6090
_reflns_number_total 6672
_reflns_threshold_expression 'I > 2\s(I)'
_cod_data_source_file d2gc00327a2.cif
_cod_data_source_block 4
_cod_depositor_comments 'Adding full bibliography for 7244542--7244545.cif.'
_cod_database_code 7244545
_shelx_shelxl_version_number 2018/3
_shelx_space_group_comment
;
The symmetry employed for this shelxl refinement is uniquely defined
by the following loop, which should always be used as a source of
symmetry information in preference to the above space-group names.
They are only intended as comments.
;
_shelx_estimated_absorpt_t_max 0.947
_shelx_estimated_absorpt_t_min 0.898
_olex2_refinement_description
;
1. Fixed Uiso
 At 1.2 times of:
  All C(H) groups, All C(H,H) groups, All C(H,H,H,H) groups
 At 1.5 times of:
  All C(H,H,H) groups
2. Shared sites
{C14C, C14D}
3. Restrained distances
 C14A-C13 \\sim C14-C13
 with sigma of 0.02
 S1A-C15A \\sim S1-C15
 with sigma of 0.01
 C15A-C14A \\sim C15-C14
 with sigma of 0.01
 S1-C14 \\sim S1A-C14A
 with sigma of 0.01
 S1D-C15D \\sim S1C-C15C
 with sigma of 0.01
 C15C-C14C \\sim C15D-C14D
 with sigma of 0.01
 S1D-C14D \\sim S1C-C14C
 with sigma of 0.01
 C14C-C13C \\sim C14D-C13C
 with sigma of 0.01
4. Uiso/Uaniso restraints and constraints
S1 \\sim C13 \\sim C14 \\sim C15 \\sim S1A \\sim C14A \\sim C15A: within 2A
with sigma of 0.01 and sigma for terminal atoms of 0.02 within 2A
S1C \\sim C13C \\sim C14C \\sim C15C \\sim S1D \\sim C14D \\sim C15D: within 2A
with sigma of 0.01 and sigma for terminal atoms of 0.02 within 2A
Uanis(C14A) = Uanis(C14)
Uanis(S1) = Uanis(S1A)
Uanis(S1D) = Uanis(S1C)
Uanis(C14C) = Uanis(C14D)
Uanis(C15D) = Uanis(C15C)
Uanis(C15) = Uanis(C15A)
5. Rigid body (RIGU) restrains
 S1, C13, C14, C15, S1A, C14A, C15A
 with sigma for 1-2 distances of 0.01 and sigma for 1-3 distances of 0.01
 S1C, C13C, C14C, C15C, S1D, C14D, C15D
 with sigma for 1-2 distances of 0.01 and sigma for 1-3 distances of 0.01
6. Others
 Sof(H13C)=Sof(H13D)=Sof(S1A)=Sof(C14A)=Sof(H14A)=Sof(C15A)=Sof(H15C)=
 Sof(H15D)=1-FVAR(1)
 Sof(S1)=Sof(H13A)=Sof(H13B)=Sof(C14)=Sof(H14)=Sof(C15)=Sof(H15A)=Sof(H15B)=
 FVAR(1)
 Sof(H13G)=Sof(H13H)=Sof(S1D)=Sof(C14D)=Sof(H14D)=Sof(C15D)=Sof(H15G)=
 Sof(H15H)=1-FVAR(2)
 Sof(S1C)=Sof(H13E)=Sof(H13F)=Sof(C14C)=Sof(H14C)=Sof(C15C)=Sof(H15E)=
 Sof(H15F)=FVAR(2)
7.a Ternary CH refined with riding coordinates:
 C14(H14), C14C(H14C), C14A(H14A), C14D(H14D)
7.b Secondary CH2 refined with riding coordinates:
 C13(H13A,H13B), C13(H13C,H13D), C15(H15A,H15B), C13C(H13E,H13F), C13C(H13G,
 H13H), C15C(H15E,H15F), C15A(H15C,H15D), C15D(H15G,H15H)
7.c Aromatic/amide H refined with riding coordinates:
 C3(H3), C4(H4), C6(H6), C3C(H3C), C4C(H4C), C6C(H6C)
7.d Idealised Me refined as rotating group:
 C7(H7A,H7B,H7C), C10(H10A,H10B,H10C), C11(H11A,H11B,H11C), C12(H12A,H12B,
 H12C), C7C(H7CA,H7CB,H7CC), C10C(H10D,H10E,H10F), C11C(H11D,H11E,H11F),
 C12C(H12D,H12E,H12F)
;
_olex2_submission_special_instructions 'No special instructions were received'

loop_
_space_group_symop_operation_xyz
'x, y, z'
'-x, -y, z+1/2'
'x+1/2, -y, z'
'-x+1/2, y, z+1/2'

loop_
_atom_site_label
_atom_site_type_symbol
_atom_site_fract_x
_atom_site_fract_y
_atom_site_fract_z
_atom_site_U_iso_or_equiv
_atom_site_adp_type
_atom_site_occupancy
_atom_site_site_symmetry_order
_atom_site_calc_flag
_atom_site_refinement_flags_posn
_atom_site_refinement_flags_adp
_atom_site_refinement_flags_occupancy
_atom_site_disorder_assembly
_atom_site_disorder_group
S1 S 0.64714(14) 0.4865(4) 0.5512(2) 0.0422(6) Uani 0.572(4) 1 d D U P A 1
O1 O 0.39731(18) 0.7233(5) 0.7581(2) 0.0298(9) Uani 1 1 d . . . . .
O2 O 0.35798(15) 0.8481(4) 0.6183(3) 0.0312(9) Uani 1 1 d . . . . .
O3 O 0.42336(14) 1.0601(4) 0.6497(2) 0.0238(8) Uani 1 1 d . . . . .
C1 C 0.4268(2) 0.6657(6) 0.6934(3) 0.0225(10) Uani 1 1 d . . . . .
C2 C 0.4069(2) 0.7344(6) 0.6193(3) 0.0239(11) Uani 1 1 d . . . . .
C3 C 0.4331(3) 0.6791(7) 0.5480(3) 0.0303(12) Uani 1 1 d . . . . .
H3 H 0.420828 0.726559 0.498759 0.036 Uiso 1 1 calc R U . . .
C4 C 0.4763(3) 0.5563(7) 0.5507(4) 0.0327(12) Uani 1 1 d . . . . .
H4 H 0.494983 0.521082 0.502423 0.039 Uiso 1 1 calc R U . . .
C5 C 0.4946(2) 0.4789(6) 0.6219(4) 0.0285(11) Uani 1 1 d . . . . .
C6 C 0.4712(2) 0.5355(6) 0.6910(4) 0.0236(10) Uani 1 1 d . . . . .
H6 H 0.484779 0.486651 0.739420 0.028 Uiso 1 1 calc R U . . .
C7 C 0.4129(3) 0.6406(7) 0.8321(3) 0.0374(14) Uani 1 1 d . . . . .
H7A H 0.406453 0.519780 0.826544 0.056 Uiso 1 1 calc R U . . .
H7B H 0.386377 0.683688 0.874714 0.056 Uiso 1 1 calc R U . . .
H7C H 0.456347 0.662527 0.845162 0.056 Uiso 1 1 calc R U . . .
C8 C 0.3707(2) 1.0104(6) 0.6354(3) 0.0222(10) Uani 1 1 d . . . . .
C9 C 0.3129(2) 1.1161(6) 0.6354(3) 0.0205(9) Uani 1 1 d . . . . .
C10 C 0.2683(2) 1.0484(7) 0.6974(3) 0.0295(11) Uani 1 1 d . . . . .
H10A H 0.261366 0.928821 0.688002 0.044 Uiso 1 1 calc R U . . .
H10B H 0.228893 1.108429 0.693733 0.044 Uiso 1 1 calc R U . . .
H10C H 0.286030 1.064233 0.750481 0.044 Uiso 1 1 calc R U . . .
C11 C 0.3304(2) 1.3013(6) 0.6521(4) 0.0265(11) Uani 1 1 d . . . . .
H11A H 0.344076 1.312564 0.707402 0.040 Uiso 1 1 calc R U . . .
H11B H 0.294284 1.372840 0.643099 0.040 Uiso 1 1 calc R U . . .
H11C H 0.364032 1.335292 0.616499 0.040 Uiso 1 1 calc R U . . .
C12 C 0.2809(2) 1.0994(6) 0.5535(3) 0.0251(10) Uani 1 1 d . . . . .
H12A H 0.308210 1.144071 0.512125 0.038 Uiso 1 1 calc R U . . .
H12B H 0.242013 1.162450 0.553889 0.038 Uiso 1 1 calc R U . . .
H12C H 0.272294 0.981189 0.542711 0.038 Uiso 1 1 calc R U . . .
C13 C 0.5418(2) 0.3402(8) 0.6220(5) 0.0393(14) Uani 1 1 d D U . . .
H13A H 0.531641 0.260919 0.665249 0.047 Uiso 0.572(4) 1 calc R U P A 1
H13B H 0.538843 0.278489 0.571132 0.047 Uiso 0.572(4) 1 calc R U P A 1
H13C H 0.558511 0.329717 0.676516 0.047 Uiso 0.428(4) 1 calc R U P A 2
H13D H 0.520189 0.234183 0.609464 0.047 Uiso 0.428(4) 1 calc R U P A 2
C14 C 0.6067(4) 0.3988(12) 0.6326(6) 0.0293(12) Uani 0.572(4) 1 d D U P A 1
H14 H 0.614912 0.454717 0.684682 0.035 Uiso 0.572(4) 1 calc R U P A 1
C15 C 0.6656(10) 0.2827(18) 0.5983(13) 0.0321(17) Uani 0.572(4) 1 d D U P A 1
H15A H 0.655442 0.179548 0.568469 0.039 Uiso 0.572(4) 1 calc R U P A 1
H15B H 0.703534 0.275822 0.631179 0.039 Uiso 0.572(4) 1 calc R U P A 1
S1C S 0.66726(15) -0.2315(4) 0.3997(2) 0.0346(6) Uani 0.558(4) 1 d D U P B 1
O1C O 0.39737(16) 0.2231(4) 0.2360(3) 0.0280(8) Uani 1 1 d . . . . .
O2C O 0.35888(15) 0.3479(4) 0.3773(3) 0.0299(9) Uani 1 1 d . . . . .
O3C O 0.42204(16) 0.5572(4) 0.3438(3) 0.0291(8) Uani 1 1 d . . . . .
C1C C 0.4245(2) 0.1604(6) 0.3039(4) 0.0241(10) Uani 1 1 d . . . . .
C2C C 0.4078(2) 0.2313(6) 0.3747(4) 0.0271(11) Uani 1 1 d . . . . .
C3C C 0.4324(2) 0.1815(6) 0.4438(4) 0.0314(13) Uani 1 1 d . . . . .
H3C H 0.419868 0.235438 0.491508 0.038 Uiso 1 1 calc R U . . .
C4C C 0.4766(2) 0.0500(6) 0.4478(4) 0.0281(11) Uani 1 1 d . . . . .
H4C H 0.492348 0.011145 0.497155 0.034 Uiso 1 1 calc R U . . .
C5C C 0.4957(2) -0.0187(6) 0.3765(4) 0.0258(11) Uani 1 1 d . . . . .
C6C C 0.4695(2) 0.0401(7) 0.3029(4) 0.0268(11) Uani 1 1 d . . . . .
H6C H 0.483497 -0.004536 0.253813 0.032 Uiso 1 1 calc R U . . .
C7C C 0.4119(2) 0.1429(7) 0.1640(3) 0.0302(12) Uani 1 1 d . . . . .
H7CA H 0.389342 0.196954 0.120468 0.045 Uiso 1 1 calc R U . . .
H7CB H 0.399827 0.024811 0.167154 0.045 Uiso 1 1 calc R U . . .
H7CC H 0.456469 0.150984 0.154233 0.045 Uiso 1 1 calc R U . . .
C8C C 0.3725(2) 0.5114(6) 0.3585(3) 0.0183(9) Uani 1 1 d . . . . .
C9C C 0.3124(2) 0.6163(6) 0.3619(3) 0.0235(10) Uani 1 1 d . . . . .
C10C C 0.2680(2) 0.5529(7) 0.2949(4) 0.0356(13) Uani 1 1 d . . . . .
H10D H 0.232594 0.628973 0.290476 0.053 Uiso 1 1 calc R U . . .
H10E H 0.253302 0.440278 0.308057 0.053 Uiso 1 1 calc R U . . .
H10F H 0.290341 0.549892 0.244259 0.053 Uiso 1 1 calc R U . . .
C11C C 0.2825(2) 0.6003(7) 0.4434(4) 0.0292(12) Uani 1 1 d . . . . .
H11D H 0.269685 0.484063 0.452057 0.044 Uiso 1 1 calc R U . . .
H11E H 0.246188 0.673603 0.446210 0.044 Uiso 1 1 calc R U . . .
H11F H 0.312332 0.632958 0.484416 0.044 Uiso 1 1 calc R U . . .
C12C C 0.3284(2) 0.7959(6) 0.3454(3) 0.0267(11) Uani 1 1 d . . . . .
H12D H 0.350689 0.803506 0.294776 0.040 Uiso 1 1 calc R U . . .
H12E H 0.354656 0.839082 0.388182 0.040 Uiso 1 1 calc R U . . .
H12F H 0.290332 0.862196 0.342329 0.040 Uiso 1 1 calc R U . . .
C13C C 0.5424(2) -0.1607(6) 0.3750(5) 0.0342(13) Uani 1 1 d D U . . .
H13E H 0.540245 -0.222813 0.425837 0.041 Uiso 0.558(4) 1 calc R U P B 1
H13F H 0.531584 -0.239199 0.331721 0.041 Uiso 0.558(4) 1 calc R U P B 1
H13G H 0.540245 -0.222813 0.425837 0.041 Uiso 0.442(4) 1 calc R U P B 2
H13H H 0.531584 -0.239199 0.331721 0.041 Uiso 0.442(4) 1 calc R U P B 2
C14C C 0.6064(2) -0.0991(6) 0.3629(3) 0.0236(8) Uani 0.558(4) 1 d D U P B 1
H14C H 0.614036 -0.060898 0.307208 0.028 Uiso 0.558(4) 1 calc R U P B 1
C15C C 0.6494(5) -0.0170(16) 0.4219(7) 0.0327(18) Uani 0.558(4) 1 d D U P B 1
H15E H 0.632564 0.007547 0.475337 0.039 Uiso 0.558(4) 1 calc R U P B 1
H15F H 0.678142 0.069243 0.401316 0.039 Uiso 0.558(4) 1 calc R U P B 1
S1A S 0.6665(4) 0.2697(8) 0.5946(5) 0.0422(6) Uani 0.428(4) 1 d D U P A 2
C14A C 0.5916(4) 0.3565(12) 0.5698(6) 0.0293(12) Uani 0.428(4) 1 d D U P A 2
H14A H 0.580278 0.346171 0.512478 0.035 Uiso 0.428(4) 1 calc R U P A 2
C15A C 0.6475(6) 0.4930(16) 0.5878(10) 0.0321(17) Uani 0.428(4) 1 d D U P A 2
H15C H 0.645322 0.557245 0.638031 0.039 Uiso 0.428(4) 1 calc R U P A 2
H15D H 0.664403 0.556229 0.542120 0.039 Uiso 0.428(4) 1 calc R U P A 2
S1D S 0.64568(19) -0.0114(6) 0.4471(2) 0.0346(6) Uani 0.442(4) 1 d D U P B 2
C14D C 0.6064(2) -0.0991(6) 0.3629(3) 0.0236(8) Uani 0.442(4) 1 d D U P B 2
H14D H 0.612711 -0.035801 0.312326 0.028 Uiso 0.442(4) 1 calc R U P B 2
C15D C 0.6608(7) -0.1988(17) 0.3884(11) 0.0327(18) Uani 0.442(4) 1 d D U P B 2
H15G H 0.697618 -0.197456 0.353399 0.039 Uiso 0.442(4) 1 calc R U P B 2
H15H H 0.652601 -0.308211 0.413920 0.039 Uiso 0.442(4) 1 calc R U P B 2

loop_
_atom_site_aniso_label
_atom_site_aniso_U_11
_atom_site_aniso_U_22
_atom_site_aniso_U_33
_atom_site_aniso_U_23
_atom_site_aniso_U_13
_atom_site_aniso_U_12
S1 0.0379(12) 0.0415(12) 0.0471(14) 0.0093(11) 0.0204(10) 0.0084(10)
O1 0.034(2) 0.0224(18) 0.033(2) 0.0056(16) -0.0057(17) -0.0001(15)
O2 0.0239(16) 0.0151(16) 0.055(2) -0.0004(18) -0.0171(18) 0.0019(13)
O3 0.0104(13) 0.0288(19) 0.0323(19) -0.0001(16) -0.0046(14) 0.0035(12)
C1 0.014(2) 0.020(2) 0.033(2) 0.006(2) -0.0097(19) -0.0041(17)
C2 0.018(2) 0.014(2) 0.040(3) 0.008(2) -0.011(2) 0.0004(17)
C3 0.039(3) 0.031(3) 0.021(2) 0.002(2) -0.003(2) -0.009(2)
C4 0.035(3) 0.032(3) 0.031(3) -0.002(2) -0.001(2) -0.015(2)
C5 0.021(2) 0.017(2) 0.048(3) 0.006(2) -0.007(2) -0.0034(18)
C6 0.020(2) 0.0097(19) 0.041(3) 0.005(2) -0.001(2) 0.0008(17)
C7 0.050(3) 0.030(3) 0.032(3) 0.020(2) -0.005(3) -0.005(3)
C8 0.024(2) 0.017(2) 0.026(3) 0.005(2) -0.003(2) -0.0079(18)
C9 0.0157(18) 0.022(2) 0.024(2) 0.006(2) -0.0059(17) -0.0054(17)
C10 0.020(2) 0.041(3) 0.028(2) -0.004(2) 0.000(2) -0.006(2)
C11 0.028(2) 0.015(2) 0.037(3) 0.001(2) 0.001(2) -0.0003(17)
C12 0.025(2) 0.026(2) 0.024(2) 0.003(2) 0.0001(19) -0.005(2)
C13 0.025(3) 0.031(3) 0.062(4) -0.002(3) 0.013(3) 0.003(2)
C14 0.025(2) 0.034(3) 0.029(2) -0.005(2) 0.008(2) 0.006(2)
C15 0.034(3) 0.033(3) 0.030(3) -0.007(3) 0.000(3) 0.009(3)
S1C 0.0308(10) 0.0353(11) 0.0378(13) -0.0065(11) -0.0067(9) 0.0110(8)
O1C 0.0200(16) 0.0208(17) 0.043(2) -0.0003(17) -0.0040(17) 0.0031(14)
O2C 0.0191(15) 0.0187(16) 0.052(2) -0.0084(18) 0.0117(16) -0.0050(13)
O3C 0.0296(17) 0.0181(17) 0.040(2) -0.0004(16) 0.0061(17) -0.0105(14)
C1C 0.022(2) 0.010(2) 0.040(3) 0.003(2) -0.003(2) -0.0052(17)
C2C 0.022(2) 0.017(2) 0.042(3) 0.001(2) 0.008(2) -0.0043(19)
C3C 0.022(2) 0.019(2) 0.054(3) -0.009(2) 0.018(2) -0.0080(19)
C4C 0.024(2) 0.018(2) 0.043(3) 0.002(2) -0.005(2) 0.0002(18)
C5C 0.018(2) 0.016(2) 0.043(3) 0.000(2) -0.007(2) -0.0031(18)
C6C 0.017(2) 0.027(3) 0.036(3) -0.009(2) 0.005(2) -0.0064(19)
C7C 0.024(2) 0.026(3) 0.041(3) 0.011(2) -0.009(2) -0.005(2)
C8C 0.018(2) 0.018(2) 0.018(2) -0.0024(19) 0.0039(18) 0.0022(17)
C9C 0.0195(19) 0.022(2) 0.029(2) 0.000(2) -0.0010(19) 0.0013(18)
C10C 0.028(3) 0.041(3) 0.038(3) -0.015(3) -0.003(3) -0.009(2)
C11C 0.022(2) 0.031(3) 0.035(3) 0.000(3) 0.012(2) 0.011(2)
C12C 0.018(2) 0.030(3) 0.032(3) 0.006(2) -0.004(2) -0.0021(18)
C13C 0.027(2) 0.0105(19) 0.065(4) -0.010(2) -0.006(3) 0.0012(18)
C14C 0.0247(17) 0.0256(18) 0.0204(17) 0.0035(16) -0.0008(15) 0.0068(16)
C15C 0.031(3) 0.038(3) 0.030(4) 0.006(3) 0.012(3) 0.004(3)
S1A 0.0379(12) 0.0415(12) 0.0471(14) 0.0093(11) 0.0204(10) 0.0084(10)
C14A 0.025(2) 0.034(3) 0.029(2) -0.005(2) 0.008(2) 0.006(2)
C15A 0.034(3) 0.033(3) 0.030(3) -0.007(3) 0.000(3) 0.009(3)
S1D 0.0308(10) 0.0353(11) 0.0378(13) -0.0065(11) -0.0067(9) 0.0110(8)
C14D 0.0247(17) 0.0256(18) 0.0204(17) 0.0035(16) -0.0008(15) 0.0068(16)
C15D 0.031(3) 0.038(3) 0.030(4) 0.006(3) 0.012(3) 0.004(3)

loop_
_atom_type_symbol
_atom_type_description
_atom_type_scat_dispersion_real
_atom_type_scat_dispersion_imag
_atom_type_scat_source
C C 0.0033 0.0016 'International Tables Vol C Tables 4.2.6.8 and 6.1.1.4'
H H 0.0000 0.0000 'International Tables Vol C Tables 4.2.6.8 and 6.1.1.4'
O O 0.0106 0.0060 'International Tables Vol C Tables 4.2.6.8 and 6.1.1.4'
S S 0.1246 0.1234 'International Tables Vol C Tables 4.2.6.8 and 6.1.1.4'

loop_
_geom_angle_atom_site_label_1
_geom_angle_atom_site_label_2
_geom_angle_atom_site_label_3
_geom_angle
_geom_angle_site_symmetry_1
_geom_angle_site_symmetry_3
_geom_angle_publ_flag
C14 S1 C15 55.1(6) . . ?
C1 O1 C7 115.5(4) . . ?
C8 O2 C2 117.9(4) . . ?
O1 C1 C2 115.7(4) . . ?
O1 C1 C6 126.6(5) . . ?
C6 C1 C2 117.5(5) . . ?
O2 C2 C1 119.3(5) . . ?
O2 C2 C3 120.2(5) . . ?
C3 C2 C1 120.4(4) . . ?
C2 C3 H3 120.7 . . ?
C4 C3 C2 118.7(5) . . ?
C4 C3 H3 120.7 . . ?
C3 C4 H4 118.6 . . ?
C3 C4 C5 122.7(6) . . ?
C5 C4 H4 118.6 . . ?
C4 C5 C13 121.0(6) . . ?
C6 C5 C4 118.9(5) . . ?
C6 C5 C13 120.0(6) . . ?
C1 C6 H6 119.2 . . ?
C5 C6 C1 121.7(5) . . ?
C5 C6 H6 119.2 . . ?
O1 C7 H7A 109.5 . . ?
O1 C7 H7B 109.5 . . ?
O1 C7 H7C 109.5 . . ?
H7A C7 H7B 109.5 . . ?
H7A C7 H7C 109.5 . . ?
H7B C7 H7C 109.5 . . ?
O2 C8 C9 111.6(4) . . ?
O3 C8 O2 122.5(5) . . ?
O3 C8 C9 125.9(4) . . ?
C8 C9 C10 108.9(4) . . ?
C8 C9 C11 109.4(4) . . ?
C8 C9 C12 108.8(4) . . ?
C10 C9 C11 111.6(5) . . ?
C10 C9 C12 107.3(4) . . ?
C12 C9 C11 110.6(4) . . ?
C9 C10 H10A 109.5 . . ?
C9 C10 H10B 109.5 . . ?
C9 C10 H10C 109.5 . . ?
H10A C10 H10B 109.5 . . ?
H10A C10 H10C 109.5 . . ?
H10B C10 H10C 109.5 . . ?
C9 C11 H11A 109.5 . . ?
C9 C11 H11B 109.5 . . ?
C9 C11 H11C 109.5 . . ?
H11A C11 H11B 109.5 . . ?
H11A C11 H11C 109.5 . . ?
H11B C11 H11C 109.5 . . ?
C9 C12 H12A 109.5 . . ?
C9 C12 H12B 109.5 . . ?
C9 C12 H12C 109.5 . . ?
H12A C12 H12B 109.5 . . ?
H12A C12 H12C 109.5 . . ?
H12B C12 H12C 109.5 . . ?
C5 C13 H13A 108.8 . . ?
C5 C13 H13B 108.8 . . ?
C5 C13 H13C 108.1 . . ?
C5 C13 H13D 108.1 . . ?
H13A C13 H13B 107.7 . . ?
H13C C13 H13D 107.3 . . ?
C14 C13 C5 114.0(6) . . ?
C14 C13 H13A 108.8 . . ?
C14 C13 H13B 108.8 . . ?
C14A C13 C5 116.9(6) . . ?
C14A C13 H13C 108.1 . . ?
C14A C13 H13D 108.1 . . ?
S1 C14 H14 114.4 . . ?
C13 C14 S1 119.7(7) . . ?
C13 C14 H14 114.4 . . ?
C13 C14 C15 120.0(10) . . ?
C15 C14 S1 65.0(6) . . ?
C15 C14 H14 114.4 . . ?
S1 C15 H15A 117.8 . . ?
S1 C15 H15B 117.8 . . ?
C14 C15 S1 59.9(6) . . ?
C14 C15 H15A 117.8 . . ?
C14 C15 H15B 117.8 . . ?
H15A C15 H15B 114.9 . . ?
C15C S1C C14C 49.7(4) . . ?
C1C O1C C7C 117.0(4) . . ?
C8C O2C C2C 117.4(3) . . ?
C2C C1C O1C 117.4(4) . . ?
C6C C1C O1C 123.2(5) . . ?
C6C C1C C2C 119.3(5) . . ?
C1C C2C O2C 119.9(5) . . ?
C3C C2C O2C 117.8(5) . . ?
C3C C2C C1C 122.0(5) . . ?
C2C C3C H3C 119.1 . . ?
C2C C3C C4C 121.8(5) . . ?
C4C C3C H3C 119.1 . . ?
C3C C4C H4C 121.5 . . ?
C5C C4C C3C 117.0(5) . . ?
C5C C4C H4C 121.5 . . ?
C4C C5C C6C 120.0(5) . . ?
C4C C5C C13C 120.6(5) . . ?
C6C C5C C13C 119.4(6) . . ?
C1C C6C C5C 119.9(5) . . ?
C1C C6C H6C 120.1 . . ?
C5C C6C H6C 120.1 . . ?
O1C C7C H7CA 109.5 . . ?
O1C C7C H7CB 109.5 . . ?
O1C C7C H7CC 109.5 . . ?
H7CA C7C H7CB 109.5 . . ?
H7CA C7C H7CC 109.5 . . ?
H7CB C7C H7CC 109.5 . . ?
O2C C8C C9C 109.0(4) . . ?
O3C C8C O2C 123.2(4) . . ?
O3C C8C C9C 127.8(4) . . ?
C8C C9C C10C 108.2(4) . . ?
C11C C9C C8C 110.1(4) . . ?
C11C C9C C10C 111.2(4) . . ?
C12C C9C C8C 108.5(4) . . ?
C12C C9C C10C 108.5(5) . . ?
C12C C9C C11C 110.2(5) . . ?
C9C C10C H10D 109.5 . . ?
C9C C10C H10E 109.5 . . ?
C9C C10C H10F 109.5 . . ?
H10D C10C H10E 109.5 . . ?
H10D C10C H10F 109.5 . . ?
H10E C10C H10F 109.5 . . ?
C9C C11C H11D 109.5 . . ?
C9C C11C H11E 109.5 . . ?
C9C C11C H11F 109.5 . . ?
H11D C11C H11E 109.5 . . ?
H11D C11C H11F 109.5 . . ?
H11E C11C H11F 109.5 . . ?
C9C C12C H12D 109.5 . . ?
C9C C12C H12E 109.5 . . ?
C9C C12C H12F 109.5 . . ?
H12D C12C H12E 109.5 . . ?
H12D C12C H12F 109.5 . . ?
H12E C12C H12F 109.5 . . ?
C5C C13C H13E 109.2 . . ?
C5C C13C H13F 109.2 . . ?
C5C C13C H13G 109.2 . . ?
C5C C13C H13H 109.2 . . ?
H13E C13C H13F 107.9 . . ?
H13G C13C H13H 107.9 . . ?
C14C C13C C5C 112.0(4) . . ?
C14C C13C H13E 109.2 . . ?
C14C C13C H13F 109.2 . . ?
C14D C13C C5C 112.0(4) . . ?
C14D C13C H13G 109.2 . . ?
C14D C13C H13H 109.2 . . ?
S1C C14C H14C 112.5 . . ?
C13C C14C S1C 116.1(4) . . ?
C13C C14C H14C 112.5 . . ?
C13C C14C C15C 128.9(6) . . ?
C15C C14C S1C 65.1(5) . . ?
C15C C14C H14C 112.5 . . ?
S1C C15C H15E 117.2 . . ?
S1C C15C H15F 117.2 . . ?
C14C C15C S1C 65.2(5) . . ?
C14C C15C H15E 117.2 . . ?
C14C C15C H15F 117.2 . . ?
H15E C15C H15F 114.3 . . ?
C14A S1A C15A 54.0(5) . . ?
C13 C14A S1A 120.6(7) . . ?
C13 C14A H14A 114.2 . . ?
C13 C14A C15A 120.6(9) . . ?
S1A C14A H14A 114.2 . . ?
C15A C14A S1A 63.8(5) . . ?
C15A C14A H14A 114.2 . . ?
S1A C15A H15C 117.5 . . ?
S1A C15A H15D 117.5 . . ?
C14A C15A S1A 62.2(6) . . ?
C14A C15A H15C 117.5 . . ?
C14A C15A H15D 117.5 . . ?
H15C C15A H15D 114.6 . . ?
C14D S1D C15D 48.4(5) . . ?
C13C C14D S1D 117.5(4) . . ?
C13C C14D H14D 114.3 . . ?
S1D C14D H14D 114.3 . . ?
C15D C14D C13C 121.4(8) . . ?
C15D C14D S1D 66.8(6) . . ?
C15D C14D H14D 114.3 . . ?
S1D C15D H15G 117.3 . . ?
S1D C15D H15H 117.3 . . ?
C14D C15D S1D 64.8(5) . . ?
C14D C15D H15G 117.3 . . ?
C14D C15D H15H 117.3 . . ?
H15G C15D H15H 114.3 . . ?

loop_
_geom_bond_atom_site_label_1
_geom_bond_atom_site_label_2
_geom_bond_distance
_geom_bond_site_symmetry_2
_geom_bond_publ_flag
S1 C14 1.771(9) . ?
S1 C15 1.855(13) . ?
O1 C1 1.343(7) . ?
O1 C7 1.451(6) . ?
O2 C2 1.394(5) . ?
O2 C8 1.356(6) . ?
O3 C8 1.229(6) . ?
C1 C2 1.429(7) . ?
C1 C6 1.416(6) . ?
C2 C3 1.398(8) . ?
C3 H3 0.9500 . ?
C3 C4 1.355(8) . ?
C4 H4 0.9500 . ?
C4 C5 1.405(8) . ?
C5 C6 1.347(9) . ?
C5 C13 1.506(7) . ?
C6 H6 0.9500 . ?
C7 H7A 0.9800 . ?
C7 H7B 0.9800 . ?
C7 H7C 0.9800 . ?
C8 C9 1.506(7) . ?
C9 C10 1.520(7) . ?
C9 C11 1.553(6) . ?
C9 C12 1.547(7) . ?
C10 H10A 0.9800 . ?
C10 H10B 0.9800 . ?
C10 H10C 0.9800 . ?
C11 H11A 0.9800 . ?
C11 H11B 0.9800 . ?
C11 H11C 0.9800 . ?
C12 H12A 0.9800 . ?
C12 H12B 0.9800 . ?
C12 H12C 0.9800 . ?
C13 H13A 0.9900 . ?
C13 H13B 0.9900 . ?
C13 H13C 0.9900 . ?
C13 H13D 0.9900 . ?
C13 C14 1.488(10) . ?
C13 C14A 1.395(10) . ?
C14 H14 1.0000 . ?
C14 C15 1.678(17) . ?
C15 H15A 0.9900 . ?
C15 H15B 0.9900 . ?
S1C C14C 1.797(5) . ?
S1C C15C 1.796(12) . ?
O1C C1C 1.379(6) . ?
O1C C7C 1.406(7) . ?
O2C C2C 1.409(6) . ?
O2C C8C 1.376(6) . ?
O3C C8C 1.158(6) . ?
C1C C2C 1.369(8) . ?
C1C C6C 1.368(7) . ?
C2C C3C 1.339(9) . ?
C3C H3C 0.9500 . ?
C3C C4C 1.422(7) . ?
C4C H4C 0.9500 . ?
C4C C5C 1.382(9) . ?
C5C C6C 1.441(9) . ?
C5C C13C 1.518(7) . ?
C6C H6C 0.9500 . ?
C7C H7CA 0.9800 . ?
C7C H7CB 0.9800 . ?
C7C H7CC 0.9800 . ?
C8C C9C 1.546(6) . ?
C9C C10C 1.565(7) . ?
C9C C11C 1.523(7) . ?
C9C C12C 1.502(7) . ?
C10C H10D 0.9800 . ?
C10C H10E 0.9800 . ?
C10C H10F 0.9800 . ?
C11C H11D 0.9800 . ?
C11C H11E 0.9800 . ?
C11C H11F 0.9800 . ?
C12C H12D 0.9800 . ?
C12C H12E 0.9800 . ?
C12C H12F 0.9800 . ?
C13C H13E 0.9900 . ?
C13C H13F 0.9900 . ?
C13C H13G 0.9900 . ?
C13C H13H 0.9900 . ?
C13C C14C 1.483(7) . ?
C13C C14D 1.483(7) . ?
C14C H14C 1.0000 . ?
C14C C15C 1.510(12) . ?
C15C H15E 0.9900 . ?
C15C H15F 0.9900 . ?
S1A C14A 1.808(10) . ?
S1A C15A 1.834(11) . ?
C14A H14A 1.0000 . ?
C14A C15A 1.655(15) . ?
C15A H15C 0.9900 . ?
C15A H15D 0.9900 . ?
S1D C14D 1.794(6) . ?
S1D C15D 1.824(14) . ?
C14D H14D 1.0000 . ?
C14D C15D 1.482(13) . ?
C15D H15G 0.9900 . ?
C15D H15H 0.9900 . ?

loop_
_geom_torsion_atom_site_label_1
_geom_torsion_atom_site_label_2
_geom_torsion_atom_site_label_3
_geom_torsion_atom_site_label_4
_geom_torsion
_geom_torsion_site_symmetry_1
_geom_torsion_site_symmetry_2
_geom_torsion_site_symmetry_3
_geom_torsion_site_symmetry_4
_geom_torsion_publ_flag
O1 C1 C2 O2 -2.6(6) . . . . ?
O1 C1 C2 C3 -177.9(5) . . . . ?
O1 C1 C6 C5 175.0(5) . . . . ?
O2 C2 C3 C4 -173.5(4) . . . . ?
O2 C8 C9 C10 59.9(6) . . . . ?
O2 C8 C9 C11 -177.9(5) . . . . ?
O2 C8 C9 C12 -56.9(5) . . . . ?
O3 C8 C9 C10 -119.5(6) . . . . ?
O3 C8 C9 C11 2.8(7) . . . . ?
O3 C8 C9 C12 123.8(6) . . . . ?
C1 C2 C3 C4 1.7(8) . . . . ?
C2 O2 C8 O3 1.8(8) . . . . ?
C2 O2 C8 C9 -177.6(5) . . . . ?
C2 C1 C6 C5 0.8(7) . . . . ?
C2 C3 C4 C5 1.9(8) . . . . ?
C3 C4 C5 C6 -4.1(8) . . . . ?
C3 C4 C5 C13 178.6(5) . . . . ?
C4 C5 C6 C1 2.7(7) . . . . ?
C4 C5 C13 C14 91.5(8) . . . . ?
C4 C5 C13 C14A 39.0(9) . . . . ?
C5 C13 C14 S1 -78.4(8) . . . . ?
C5 C13 C14 C15 -155.0(10) . . . . ?
C5 C13 C14A S1A 149.0(7) . . . . ?
C5 C13 C14A C15A 73.2(11) . . . . ?
C6 C1 C2 O2 172.2(4) . . . . ?
C6 C1 C2 C3 -3.1(7) . . . . ?
C6 C5 C13 C14 -85.8(8) . . . . ?
C6 C5 C13 C14A -138.2(7) . . . . ?
C7 O1 C1 C2 173.6(4) . . . . ?
C7 O1 C1 C6 -0.6(7) . . . . ?
C8 O2 C2 C1 81.9(6) . . . . ?
C8 O2 C2 C3 -102.7(6) . . . . ?
C13 C5 C6 C1 179.9(5) . . . . ?
C13 C14 C15 S1 111.3(9) . . . . ?
C13 C14A C15A S1A 111.6(9) . . . . ?
C15 S1 C14 C13 -111.6(12) . . . . ?
O1C C1C C2C O2C 8.2(6) . . . . ?
O1C C1C C2C C3C -178.7(5) . . . . ?
O1C C1C C6C C5C 179.8(4) . . . . ?
O2C C2C C3C C4C 172.3(4) . . . . ?
O2C C8C C9C C10C -65.3(5) . . . . ?
O2C C8C C9C C11C 56.5(5) . . . . ?
O2C C8C C9C C12C 177.2(5) . . . . ?
O3C C8C C9C C10C 115.5(6) . . . . ?
O3C C8C C9C C11C -122.7(6) . . . . ?
O3C C8C C9C C12C -2.0(8) . . . . ?
C1C C2C C3C C4C -0.9(8) . . . . ?
C2C O2C C8C O3C -2.9(8) . . . . ?
C2C O2C C8C C9C 177.9(5) . . . . ?
C2C C1C C6C C5C 4.4(7) . . . . ?
C2C C3C C4C C5C 3.3(8) . . . . ?
C3C C4C C5C C6C -1.8(7) . . . . ?
C3C C4C C5C C13C -179.5(4) . . . . ?
C4C C5C C6C C1C -1.9(7) . . . . ?
C4C C5C C13C C14C -95.4(7) . . . . ?
C4C C5C C13C C14D -95.4(7) . . . . ?
C5C C13C C14C S1C 155.1(4) . . . . ?
C5C C13C C14C C15C 77.0(10) . . . . ?
C5C C13C C14D S1D 78.5(6) . . . . ?
C5C C13C C14D C15D 156.9(9) . . . . ?
C6C C1C C2C O2C -176.1(4) . . . . ?
C6C C1C C2C C3C -3.0(7) . . . . ?
C6C C5C C13C C14C 86.9(6) . . . . ?
C6C C5C C13C C14D 86.9(6) . . . . ?
C7C O1C C1C C2C -176.2(4) . . . . ?
C7C O1C C1C C6C 8.2(6) . . . . ?
C8C O2C C2C C1C -83.1(6) . . . . ?
C8C O2C C2C C3C 103.4(6) . . . . ?
C13C C5C C6C C1C 175.8(4) . . . . ?
C13C C14C C15C S1C 104.4(6) . . . . ?
C13C C14D C15D S1D -109.1(6) . . . . ?
C15C S1C C14C C13C -122.9(7) . . . . ?
C15A S1A C14A C13 -111.6(11) . . . . ?
C15D S1D C14D C13C 114.6(8) . . . . ?
